data_4071796
loop_
_publ_author_name
'Shibue, Mayuko'
'Hirotsu, Masakazu'
'Nishioka, Takanori'
'Kinoshita, Isamu'

_publ_section_title
;
 Ruthenium and Rhodium Complexes with Thiolate-Containing Pincer Ligands
 Produced by C&#x2212;S Bond Cleavage of Pyridyl-Substituted
 Dibenzothiophenes
;
_journal_issue 17
_journal_name_full Organometallics
_journal_page_first 4475
_journal_paper_doi 10.1021/om8003916
_journal_volume 27
_journal_year 2008
_chemical_formula_moiety 'C38 H22 N2 O4 Ru2 S2 '
_chemical_formula_sum 'C38 H22 N2 O4 Ru2 S2'
_chemical_formula_weight 836.86
_space_group_IT_number 15
_symmetry_cell_setting monoclinic
_symmetry_Int_Tables_number 15
_symmetry_space_group_name_Hall '-C 2yc'
_symmetry_space_group_name_H-M 'C 1 2/c 1'
_audit_creation_date 2006-12-18
_audit_creation_method 'by CrystalStructure 3.7.0'
_cell_angle_alpha 90.0000
_cell_angle_beta 93.228(5)
_cell_angle_gamma 90.0000
_cell_formula_units_Z 4
_cell_length_a 13.914(3)
_cell_length_b 14.785(3)
_cell_length_c 15.399(3)
_cell_measurement_reflns_used 6002
_cell_measurement_temperature 193.1
_cell_measurement_theta_max 27.5
_cell_measurement_theta_min 4.0
_cell_volume 3162.8(11)
_computing_cell_refinement CrystalClear
_computing_data_collection CrystalClear
_computing_data_reduction CrystalStructure
_computing_publication_material 'CrystalStructure 3.7.0'
_computing_structure_refinement CRYSTALS
_computing_structure_solution SHELXS97
_diffrn_detector_area_resol_mean 7.31
_diffrn_measured_fraction_theta_full 0.979
_diffrn_measured_fraction_theta_max 0.979
_diffrn_measurement_device_type 'Rigaku Mercury'
_diffrn_measurement_method \w
_diffrn_radiation_type 'Mo K\a'
_diffrn_radiation_wavelength 0.71070
_diffrn_reflns_av_R_equivalents 0.038
_diffrn_reflns_limit_h_max 14
_diffrn_reflns_limit_h_min -18
_diffrn_reflns_limit_k_max 19
_diffrn_reflns_limit_k_min -16
_diffrn_reflns_limit_l_max 19
_diffrn_reflns_limit_l_min -19
_diffrn_reflns_number 14895
_diffrn_reflns_theta_full 27.48
_diffrn_reflns_theta_max 27.48
_exptl_absorpt_coefficient_mu 1.134
_exptl_absorpt_correction_T_max 0.893
_exptl_absorpt_correction_T_min 0.794
_exptl_absorpt_correction_type numerical
_exptl_absorpt_process_details
;
    Higashi, T. (1999). Program for Absorption Correction.
    Rigaku Corporation, Tokyo, Japan.
;
_exptl_crystal_colour yellow
_exptl_crystal_density_diffrn 1.757
_exptl_crystal_density_method 'not measured'
_exptl_crystal_description prism
_exptl_crystal_F_000 1664.00
_exptl_crystal_size_max 0.20
_exptl_crystal_size_mid 0.20
_exptl_crystal_size_min 0.10
_refine_diff_density_max 0.56
_refine_diff_density_min -0.68
_refine_ls_extinction_method none
_refine_ls_goodness_of_fit_ref 1.000
_refine_ls_hydrogen_treatment refall
_refine_ls_number_parameters 228
_refine_ls_number_reflns 3556
_refine_ls_R_factor_gt 0.0280
_refine_ls_shift/su_max 0.0000
_refine_ls_structure_factor_coef Fsqd
_refine_ls_weighting_details 'w = 1/[0.9130\s(Fo^2^)]/(4Fo^2^)'
_refine_ls_weighting_scheme calc
_refine_ls_wR_factor_ref 0.0568
_reflns_number_gt 2812
_reflns_number_total 3556
_reflns_threshold_expression F^2^>2.0\s(F^2^)
_cod_data_source_file om8003916_si_001.cif
_cod_data_source_block 1b
_cod_original_cell_volume 3162.9(10)
_cod_database_code 4071796

loop_
_symmetry_equiv_pos_site_id
_symmetry_equiv_pos_as_xyz
1 +X,+Y,+Z
2 -X,+Y,1/2-Z
3 -X,-Y,-Z
4 +X,-Y,1/2+Z
5 1/2+X,1/2+Y,+Z
6 1/2-X,1/2+Y,1/2-Z
7 1/2-X,1/2-Y,-Z
8 1/2+X,1/2-Y,1/2+Z

loop_
_atom_site_label
_atom_site_type_symbol
_atom_site_fract_x
_atom_site_fract_y
_atom_site_fract_z
_atom_site_U_iso_or_equiv
_atom_site_adp_type
_atom_site_occupancy
_atom_site_symmetry_multiplicity
_atom_site_calc_flag
_atom_site_refinement_flags
Ru(1) Ru 0.388830(10) 0.130090(10) 0.306380(10) 0.01733(5) Uani 1.00 1 d .
S(1) S 0.43437(4) 0.13327(4) 0.16149(4) 0.01924(14) Uani 1.00 1 d .
O(1) O 0.39903(17) -0.07850(12) 0.31313(13) 0.0389(6) Uani 1.00 1 d .
O(2) O 0.17785(13) 0.14074(13) 0.25392(12) 0.0331(5) Uani 1.00 1 d .
N(1) N 0.37304(14) 0.14649(13) 0.44059(12) 0.0199(5) Uani 1.00 1 d .
C(1) C 0.3658(2) 0.07942(19) 0.49909(17) 0.0262(7) Uani 1.00 1 d .
C(2) C 0.3619(2) 0.0946(2) 0.58650(18) 0.0317(8) Uani 1.00 1 d .
C(3) C 0.3666(2) 0.1827(2) 0.61640(18) 0.0315(8) Uani 1.00 1 d .
C(4) C 0.3749(2) 0.2520(2) 0.55806(17) 0.0280(7) Uani 1.00 1 d .
C(5) C 0.37832(18) 0.23341(18) 0.46938(17) 0.0213(6) Uani 1.00 1 d .
C(6) C 0.38561(18) 0.30211(17) 0.40065(17) 0.0204(6) Uani 1.00 1 d .
C(7) C 0.3948(2) 0.39364(18) 0.42133(18) 0.0275(7) Uani 1.00 1 d .
C(8) C 0.3993(2) 0.45590(19) 0.3549(2) 0.0309(8) Uani 1.00 1 d .
C(9) C 0.3905(2) 0.42702(19) 0.26948(19) 0.0276(7) Uani 1.00 1 d .
C(10) C 0.37901(18) 0.33574(18) 0.24682(17) 0.0218(6) Uani 1.00 1 d .
C(11) C 0.38209(19) 0.27091(16) 0.31372(17) 0.0192(6) Uani 1.00 1 d .
C(12) C 0.39567(18) 0.23538(17) 0.10986(17) 0.0206(6) Uani 1.00 1 d .
C(13) C 0.36731(18) 0.31506(18) 0.15129(17) 0.0207(6) Uani 1.00 1 d .
C(14) C 0.32723(19) 0.3831(2) 0.09586(18) 0.0281(7) Uani 1.00 1 d .
C(15) C 0.3222(2) 0.3758(2) 0.00674(18) 0.0320(7) Uani 1.00 1 d .
C(16) C 0.3565(2) 0.2995(2) -0.03254(19) 0.0319(8) Uani 1.00 1 d .
C(17) C 0.39109(19) 0.22934(19) 0.01929(17) 0.0245(7) Uani 1.00 1 d .
C(18) C 0.3971(2) -0.00151(18) 0.30970(17) 0.0227(6) Uani 1.00 1 d .
C(19) C 0.25794(19) 0.13409(18) 0.27403(16) 0.0223(6) Uani 1.00 1 d .
H(1) H 0.3629 0.0188 0.4788 0.031 Uiso 1.00 1 c R
H(2) H 0.3564 0.0456 0.6258 0.038 Uiso 1.00 1 c R
H(3) H 0.3640 0.1952 0.6767 0.038 Uiso 1.00 1 c R
H(4) H 0.3783 0.3127 0.5781 0.034 Uiso 1.00 1 c R
H(5) H 0.3981 0.4127 0.4803 0.033 Uiso 1.00 1 c R
H(6) H 0.4078 0.5183 0.3678 0.037 Uiso 1.00 1 c R
H(7) H 0.3927 0.4701 0.2239 0.033 Uiso 1.00 1 c R
H(8) H 0.3027 0.4361 0.1215 0.034 Uiso 1.00 1 c R
H(9) H 0.2949 0.4234 -0.0280 0.038 Uiso 1.00 1 c R
H(10) H 0.3569 0.2954 -0.0941 0.038 Uiso 1.00 1 c R
H(11) H 0.4121 0.1754 -0.0073 0.029 Uiso 1.00 1 c R

loop_
_atom_site_aniso_label
_atom_site_aniso_U_11
_atom_site_aniso_U_22
_atom_site_aniso_U_33
_atom_site_aniso_U_12
_atom_site_aniso_U_13
_atom_site_aniso_U_23
Ru(1) 0.02242(11) 0.01418(10) 0.01551(10) -0.00173(10) 0.00215(6) 0.00038(9)
S(1) 0.0243(3) 0.0171(2) 0.0163(2) -0.0014(2) 0.0010(2) 0.0003(2)
O(1) 0.0573(14) 0.0192(10) 0.0405(12) -0.0002(10) 0.0063(10) 0.0008(9)
O(2) 0.0258(10) 0.0358(12) 0.0372(11) -0.0029(9) -0.0022(8) -0.0043(9)
N(1) 0.0229(10) 0.0194(12) 0.0175(10) 0.0001(8) 0.0029(8) -0.0001(8)
C(1) 0.0326(15) 0.0229(14) 0.0233(14) 0.0018(11) 0.0036(12) 0.0016(11)
C(2) 0.0458(18) 0.0273(15) 0.0225(14) 0.0040(13) 0.0053(13) 0.0068(12)
C(3) 0.0405(17) 0.0368(17) 0.0174(14) 0.0090(14) 0.0032(12) -0.0024(12)
C(4) 0.0375(16) 0.0247(14) 0.0219(14) 0.0059(12) 0.0033(12) -0.0049(11)
C(5) 0.0213(13) 0.0224(14) 0.0204(13) 0.0029(10) 0.0025(10) -0.0006(10)
C(6) 0.0215(12) 0.0186(13) 0.0215(13) 0.0030(10) 0.0034(10) -0.0000(10)
C(7) 0.0335(15) 0.0236(14) 0.0258(14) 0.0037(11) 0.0052(12) -0.0050(11)
C(8) 0.0395(17) 0.0164(13) 0.0376(17) 0.0015(12) 0.0085(14) -0.0041(12)
C(9) 0.0345(16) 0.0176(13) 0.0315(15) 0.0039(11) 0.0085(13) 0.0071(11)
C(10) 0.0202(12) 0.0199(13) 0.0254(14) 0.0020(10) 0.0023(11) 0.0004(11)
C(11) 0.0198(12) 0.0159(12) 0.0223(13) 0.0000(10) 0.0043(10) 0.0016(10)
C(12) 0.0195(12) 0.0219(14) 0.0200(13) -0.0036(10) -0.0014(10) 0.0037(10)
C(13) 0.0175(12) 0.0218(13) 0.0231(13) 0.0003(10) 0.0030(10) 0.0055(10)
C(14) 0.0261(13) 0.0274(15) 0.0312(15) 0.0033(12) 0.0039(11) 0.0086(12)
C(15) 0.0285(14) 0.0370(17) 0.0305(15) 0.0029(13) 0.0001(12) 0.0153(14)
C(16) 0.0281(15) 0.0455(19) 0.0219(14) -0.0047(13) -0.0010(12) 0.0117(13)
C(17) 0.0224(13) 0.0292(15) 0.0220(13) -0.0023(11) 0.0023(11) 0.0009(11)
C(18) 0.0284(14) 0.0235(14) 0.0161(12) -0.0008(12) 0.0009(11) -0.0006(11)
C(19) 0.0318(14) 0.0180(12) 0.0175(12) -0.0056(12) 0.0045(11) 0.0002(11)

loop_
_atom_type_symbol
_atom_type_description
_atom_type_scat_dispersion_real
_atom_type_scat_dispersion_imag
_atom_type_scat_source
C C 0.003 0.002
;
International Tables for Crystallography
(1992, Vol. C, Tables 4.2.6.8 and 6.1.1.4)
;
H H 0.000 0.000
;
International Tables for Crystallography
(1992, Vol. C, Table 6.1.1.4)
;
N N 0.006 0.003
;
International Tables for Crystallography
(1992, Vol. C, Tables 4.2.6.8 and 6.1.1.4)
;
O O 0.011 0.006
;
International Tables for Crystallography
(1992, Vol. C, Tables 4.2.6.8 and 6.1.1.4)
;
Ru Ru -1.259 0.836
;
International Tables for Crystallography
(1992, Vol. C, Tables 4.2.6.8 and 6.1.1.4)
;
S S 0.125 0.123
;
International Tables for Crystallography
(1992, Vol. C, Tables 4.2.6.8 and 6.1.1.4)
;

loop_
_geom_angle_atom_site_label_1
_geom_angle_atom_site_label_2
_geom_angle_atom_site_label_3
_geom_angle
_geom_angle_site_symmetry_1
_geom_angle_site_symmetry_3
S(1) Ru(1) S(1) 82.64(2) . 2_655
S(1) Ru(1) N(1) 167.69(5) . .
S(1) Ru(1) C(11) 92.68(7) . .
S(1) Ru(1) C(18) 91.51(8) . .
S(1) Ru(1) C(19) 93.28(7) . .
S(1) Ru(1) N(1) 87.66(5) 2_655 .
S(1) Ru(1) C(11) 90.99(7) 2_655 .
S(1) Ru(1) C(18) 87.57(8) 2_655 .
S(1) Ru(1) C(19) 175.04(8) 2_655 .
N(1) Ru(1) C(11) 79.89(9) . .
N(1) Ru(1) C(18) 95.65(9) . .
N(1) Ru(1) C(19) 96.00(9) . .
C(11) Ru(1) C(18) 175.37(10) . .
C(11) Ru(1) C(19) 86.36(10) . .
C(18) Ru(1) C(19) 95.38(11) . .
Ru(1) S(1) Ru(1) 97.32(2) . 2_655
Ru(1) S(1) C(12) 110.51(8) . .
Ru(1) S(1) C(12) 112.18(8) 2_655 .
Ru(1) N(1) C(1) 125.99(17) . .
Ru(1) N(1) C(5) 114.98(16) . .
C(1) N(1) C(5) 118.8(2) . .
N(1) C(1) C(2) 123.0(2) . .
C(1) C(2) C(3) 118.6(2) . .
C(2) C(3) C(4) 119.3(2) . .
C(3) C(4) C(5) 120.1(2) . .
N(1) C(5) C(4) 120.0(2) . .
N(1) C(5) C(6) 114.9(2) . .
C(4) C(5) C(6) 125.0(2) . .
C(5) C(6) C(7) 120.9(2) . .
C(5) C(6) C(11) 117.0(2) . .
C(7) C(6) C(11) 122.0(2) . .
C(6) C(7) C(8) 119.0(2) . .
C(7) C(8) C(9) 119.6(2) . .
C(8) C(9) C(10) 122.5(2) . .
C(9) C(10) C(11) 118.4(2) . .
C(9) C(10) C(13) 116.4(2) . .
C(11) C(10) C(13) 125.2(2) . .
Ru(1) C(11) C(6) 112.17(17) . .
Ru(1) C(11) C(10) 129.78(19) . .
C(6) C(11) C(10) 118.0(2) . .
S(1) C(12) C(13) 126.5(2) . .
S(1) C(12) C(17) 112.88(19) . .
C(13) C(12) C(17) 120.6(2) . .
C(10) C(13) C(12) 126.6(2) . .
C(10) C(13) C(14) 117.6(2) . .
C(12) C(13) C(14) 115.7(2) . .
C(13) C(14) C(15) 122.9(2) . .
C(14) C(15) C(16) 120.2(2) . .
C(15) C(16) C(17) 118.7(2) . .
C(12) C(17) C(16) 121.7(2) . .
Ru(1) C(18) O(1) 177.7(2) . .
Ru(1) C(19) O(2) 176.9(2) . .
N(1) C(1) H(1) 118.5 . .
C(2) C(1) H(1) 118.4 . .
C(1) C(2) H(2) 120.6 . .
C(3) C(2) H(2) 120.7 . .
C(2) C(3) H(3) 120.4 . .
C(4) C(3) H(3) 120.2 . .
C(3) C(4) H(4) 119.9 . .
C(5) C(4) H(4) 120.0 . .
C(6) C(7) H(5) 120.4 . .
C(8) C(7) H(5) 120.6 . .
C(7) C(8) H(6) 120.1 . .
C(9) C(8) H(6) 120.2 . .
C(8) C(9) H(7) 119.4 . .
C(10) C(9) H(7) 118.1 . .
C(13) C(14) H(8) 118.3 . .
C(15) C(14) H(8) 118.7 . .
C(14) C(15) H(9) 120.1 . .
C(16) C(15) H(9) 119.8 . .
C(15) C(16) H(10) 120.7 . .
C(17) C(16) H(10) 120.6 . .
C(12) C(17) H(11) 119.2 . .
C(16) C(17) H(11) 119.1 . .

loop_
_geom_bond_atom_site_label_1
_geom_bond_atom_site_label_2
_geom_bond_distance
_geom_bond_site_symmetry_2
Ru(1) S(1) 2.3540(6) .
Ru(1) S(1) 2.4822(5) 2_655
Ru(1) N(1) 2.105(2) .
Ru(1) C(11) 2.087(2) .
Ru(1) C(18) 1.950(2) .
Ru(1) C(19) 1.862(2) .
S(1) C(12) 1.776(2) .
O(1) C(18) 1.140(3) .
O(2) C(19) 1.144(3) .
N(1) C(1) 1.347(3) .
N(1) C(5) 1.360(3) .
C(1) C(2) 1.369(3) .
C(2) C(3) 1.381(4) .
C(3) C(4) 1.372(4) .
C(4) C(5) 1.397(3) .
C(5) C(6) 1.475(3) .
C(6) C(7) 1.394(3) .
C(6) C(11) 1.414(3) .
C(7) C(8) 1.381(4) .
C(8) C(9) 1.381(4) .
C(9) C(10) 1.401(3) .
C(10) C(11) 1.406(3) .
C(10) C(13) 1.502(3) .
C(12) C(13) 1.407(3) .
C(12) C(17) 1.395(3) .
C(13) C(14) 1.413(3) .
C(14) C(15) 1.374(3) .
C(15) C(16) 1.378(4) .
C(16) C(17) 1.379(4) .
C(1) H(1) 0.950 .
C(2) H(2) 0.950 .
C(3) H(3) 0.950 .
C(4) H(4) 0.950 .
C(7) H(5) 0.950 .
C(8) H(6) 0.950 .
C(9) H(7) 0.950 .
C(14) H(8) 0.950 .
C(15) H(9) 0.950 .
C(16) H(10) 0.950 .
C(17) H(11) 0.950 .

loop_
_geom_contact_atom_site_label_1
_geom_contact_atom_site_label_2
_geom_contact_distance
_geom_contact_site_symmetry_2
O(1) C(2) 3.596(3) 3_656
O(1) C(2) 3.507(3) 4_554
O(1) C(3) 3.406(3) 4_554
O(1) C(14) 3.563(3) 6_545
O(2) C(3) 3.366(3) 7_556
O(2) C(4) 3.417(3) 7_556
O(2) C(8) 3.350(3) 6_545
O(2) C(9) 3.314(3) 6_545
O(2) C(16) 3.528(3) 7_555
C(2) O(1) 3.596(3) 3_656
C(2) O(1) 3.507(3) 4_555
C(2) C(7) 3.571(4) 7_556
C(3) O(1) 3.406(3) 4_555
C(3) O(2) 3.366(3) 7_556
C(3) C(6) 3.511(3) 7_556
C(4) O(2) 3.417(3) 7_556
C(4) C(5) 3.531(3) 7_556
C(5) C(4) 3.531(3) 7_556
C(6) C(3) 3.511(3) 7_556
C(7) C(2) 3.571(4) 7_556
C(8) O(2) 3.350(3) 6_555
C(9) O(2) 3.314(3) 6_555
C(14) O(1) 3.563(3) 6_555
C(15) C(17) 3.354(3) 7_555
C(16) O(2) 3.528(3) 7_555
C(16) C(16) 3.503(4) 7_555
C(16) C(17) 3.489(3) 7_555
C(17) C(15) 3.354(3) 7_555
C(17) C(16) 3.489(3) 7_555
S(1) H(2) 2.899 4_554
O(1) H(2) 3.512 3_656
O(1) H(2) 2.953 4_554
O(1) H(3) 2.741 4_554
O(1) H(8) 3.042 6_545
O(1) H(10) 3.573 4_555
O(1) H(11) 3.110 4_555
O(2) H(3) 2.726 7_556
O(2) H(4) 2.829 7_556
O(2) H(6) 2.822 6_545
O(2) H(7) 2.735 6_545
O(2) H(8) 3.585 6_545
O(2) H(10) 2.655 7_555
N(1) H(4) 3.545 7_556
C(1) H(8) 3.599 6_545
C(1) H(9) 3.261 6_545
C(2) H(9) 3.430 6_545
C(7) H(9) 3.160 4_565
C(8) H(2) 3.587 7_556
C(8) H(9) 2.974 4_565
C(11) H(3) 3.472 7_556
C(12) H(10) 3.539 7_555
C(13) H(10) 3.587 7_555
C(14) H(1) 3.465 6_555
C(15) H(1) 3.350 6_555
C(15) H(5) 3.332 4_564
C(15) H(6) 2.955 4_564
C(15) H(11) 3.347 7_555
C(16) H(6) 3.200 4_564
C(17) H(9) 3.443 7_555
C(18) H(2) 3.577 3_656
C(18) H(2) 2.930 4_554
C(18) H(3) 3.535 4_554
C(18) H(8) 3.167 6_545
C(19) H(3) 3.157 7_556
C(19) H(4) 3.144 7_556
C(19) H(6) 3.529 6_545
C(19) H(7) 3.206 6_545
C(19) H(8) 3.467 6_545
C(19) H(10) 3.289 7_555
H(1) C(14) 3.465 6_545
H(1) C(15) 3.350 6_545
H(1) H(8) 2.965 6_545
H(1) H(9) 2.753 6_545
H(1) H(11) 2.956 4_555
H(2) S(1) 2.899 4_555
H(2) O(1) 3.512 3_656
H(2) O(1) 2.953 4_555
H(2) C(8) 3.587 7_556
H(2) C(18) 3.577 3_656
H(2) C(18) 2.930 4_555
H(2) H(9) 3.100 6_545
H(3) O(1) 2.741 4_555
H(3) O(2) 2.726 7_556
H(3) C(11) 3.472 7_556
H(3) C(18) 3.535 4_555
H(3) C(19) 3.157 7_556
H(4) O(2) 2.829 7_556
H(4) N(1) 3.545 7_556
H(4) C(19) 3.144 7_556
H(5) C(15) 3.332 4_565
H(5) H(8) 3.437 4_565
H(5) H(9) 2.816 4_565
H(6) O(2) 2.822 6_555
H(6) C(15) 2.955 4_565
H(6) C(16) 3.200 4_565
H(6) C(19) 3.529 6_555
H(6) H(9) 2.463 4_565
H(6) H(10) 2.911 4_565
H(7) O(2) 2.735 6_555
H(7) C(19) 3.206 6_555
H(8) O(1) 3.042 6_555
H(8) O(2) 3.585 6_555
H(8) C(1) 3.599 6_555
H(8) C(18) 3.167 6_555
H(8) C(19) 3.467 6_555
H(8) H(1) 2.965 6_555
H(8) H(5) 3.437 4_564
H(9) C(1) 3.261 6_555
H(9) C(2) 3.430 6_555
H(9) C(7) 3.160 4_564
H(9) C(8) 2.974 4_564
H(9) C(17) 3.443 7_555
H(9) H(1) 2.753 6_555
H(9) H(2) 3.100 6_555
H(9) H(5) 2.816 4_564
H(9) H(6) 2.463 4_564
H(9) H(11) 3.302 7_555
H(10) O(1) 3.573 4_554
H(10) O(2) 2.655 7_555
H(10) C(12) 3.539 7_555
H(10) C(13) 3.587 7_555
H(10) C(19) 3.289 7_555
H(10) H(6) 2.911 4_564
H(11) O(1) 3.110 4_554
H(11) C(15) 3.347 7_555
H(11) H(1) 2.956 4_554
H(11) H(9) 3.302 7_555
Ru(1) Ru(1) 3.6319(8) 2_655
S(1) S(1) 3.1947(8) 2_655

loop_
_geom_torsion_atom_site_label_1
_geom_torsion_atom_site_label_2
_geom_torsion_atom_site_label_3
_geom_torsion_atom_site_label_4
_geom_torsion
_geom_torsion_site_symmetry_1
_geom_torsion_site_symmetry_3
_geom_torsion_site_symmetry_4
S(1) Ru(1) S(1) Ru(1) -2.31(2) . 2_655 2_655
S(1) Ru(1) S(1) C(12) 113.40(9) . 2_655 2_655
S(1) Ru(1) S(1) Ru(1) 2.19(2) 2_655 . 2_655
S(1) Ru(1) S(1) C(12) -114.84(9) 2_655 . .
S(1) Ru(1) N(1) C(1) -129.0(2) . . .
S(1) Ru(1) N(1) C(5) 45.7(3) . . .
N(1) Ru(1) S(1) Ru(1) 40.5(2) . . 2_655
N(1) Ru(1) S(1) C(12) -76.6(2) . . .
S(1) Ru(1) C(11) C(6) -161.31(18) . . .
S(1) Ru(1) C(11) C(10) 15.6(2) . . .
C(11) Ru(1) S(1) Ru(1) 92.85(7) . . 2_655
C(11) Ru(1) S(1) C(12) -24.18(11) . . .
C(18) Ru(1) S(1) Ru(1) -85.17(8) . . 2_655
C(18) Ru(1) S(1) C(12) 157.81(11) . . .
C(19) Ru(1) S(1) Ru(1) 179.35(8) . . 2_655
C(19) Ru(1) S(1) C(12) 62.33(12) . . .
S(1) Ru(1) N(1) C(1) -91.1(2) 2_655 . .
S(1) Ru(1) N(1) C(5) 83.64(16) 2_655 . .
N(1) Ru(1) S(1) Ru(1) -174.72(5) . 2_655 2_655
N(1) Ru(1) S(1) C(12) -59.01(11) . 2_655 2_655
S(1) Ru(1) C(11) C(6) -78.63(18) 2_655 . .
S(1) Ru(1) C(11) C(10) 98.3(2) 2_655 . .
C(11) Ru(1) S(1) Ru(1) -94.88(7) . 2_655 2_655
C(11) Ru(1) S(1) C(12) 20.83(11) . 2_655 2_655
C(18) Ru(1) S(1) Ru(1) 89.53(7) . 2_655 2_655
C(18) Ru(1) S(1) C(12) -154.77(12) . 2_655 2_655
N(1) Ru(1) C(11) C(6) 8.81(18) . . .
N(1) Ru(1) C(11) C(10) -174.2(2) . . .
C(11) Ru(1) N(1) C(1) 177.5(2) . . .
C(11) Ru(1) N(1) C(5) -7.79(17) . . .
C(18) Ru(1) N(1) C(1) -3.7(2) . . .
C(18) Ru(1) N(1) C(5) 170.97(18) . . .
C(19) Ru(1) N(1) C(1) 92.3(2) . . .
C(19) Ru(1) N(1) C(5) -93.00(18) . . .
C(19) Ru(1) C(11) C(6) 105.57(19) . . .
C(19) Ru(1) C(11) C(10) -77.5(2) . . .
Ru(1) S(1) C(12) C(13) 17.3(2) . . .
Ru(1) S(1) C(12) C(17) -159.88(16) . . .
Ru(1) S(1) C(12) C(13) -90.1(2) 2_655 . .
Ru(1) S(1) C(12) C(17) 92.70(19) 2_655 . .
Ru(1) N(1) C(1) C(2) 175.7(2) . . .
Ru(1) N(1) C(5) C(4) -176.02(19) . . .
Ru(1) N(1) C(5) C(6) 5.2(2) . . .
C(1) N(1) C(5) C(4) -0.9(3) . . .
C(1) N(1) C(5) C(6) -179.7(2) . . .
C(5) N(1) C(1) C(2) 1.2(3) . . .
N(1) C(1) C(2) C(3) -0.8(4) . . .
C(1) C(2) C(3) C(4) 0.1(3) . . .
C(2) C(3) C(4) C(5) 0.1(3) . . .
C(3) C(4) C(5) N(1) 0.3(4) . . .
C(3) C(4) C(5) C(6) 179.0(2) . . .
N(1) C(5) C(6) C(7) -177.8(2) . . .
N(1) C(5) C(6) C(11) 2.7(3) . . .
C(4) C(5) C(6) C(7) 3.4(4) . . .
C(4) C(5) C(6) C(11) -176.1(2) . . .
C(5) C(6) C(7) C(8) -178.6(2) . . .
C(5) C(6) C(11) Ru(1) -9.0(2) . . .
C(5) C(6) C(11) C(10) 173.6(2) . . .
C(7) C(6) C(11) Ru(1) 171.5(2) . . .
C(7) C(6) C(11) C(10) -5.9(3) . . .
C(11) C(6) C(7) C(8) 0.9(4) . . .
C(6) C(7) C(8) C(9) 2.7(4) . . .
C(7) C(8) C(9) C(10) -1.4(4) . . .
C(8) C(9) C(10) C(11) -3.7(4) . . .
C(8) C(9) C(10) C(13) 178.2(2) . . .
C(9) C(10) C(11) Ru(1) -169.7(2) . . .
C(9) C(10) C(11) C(6) 7.1(3) . . .
C(9) C(10) C(13) C(12) 150.2(2) . . .
C(9) C(10) C(13) C(14) -27.2(3) . . .
C(11) C(10) C(13) C(12) -27.8(4) . . .
C(11) C(10) C(13) C(14) 154.8(2) . . .
C(13) C(10) C(11) Ru(1) 8.3(3) . . .
C(13) C(10) C(11) C(6) -174.9(2) . . .
S(1) C(12) C(13) C(10) 10.8(3) . . .
S(1) C(12) C(13) C(14) -171.79(19) . . .
S(1) C(12) C(17) C(16) 175.6(2) . . .
C(13) C(12) C(17) C(16) -1.8(4) . . .
C(17) C(12) C(13) C(10) -172.2(2) . . .
C(17) C(12) C(13) C(14) 5.2(3) . . .
C(10) C(13) C(14) C(15) 173.0(2) . . .
C(12) C(13) C(14) C(15) -4.7(3) . . .
C(13) C(14) C(15) C(16) 0.4(4) . . .
C(14) C(15) C(16) C(17) 3.3(4) . . .
C(15) C(16) C(17) C(12) -2.7(4) . . .
Ru(1) N(1) C(1) H(1) -4.8 . . .
C(5) N(1) C(1) H(1) -179.2 . . .
N(1) C(1) C(2) H(2) 179.6 . . .
H(1) C(1) C(2) C(3) 179.7 . . .
H(1) C(1) C(2) H(2) 0.1 . . .
C(1) C(2) C(3) H(3) 180.0 . . .
H(2) C(2) C(3) C(4) 179.8 . . .
H(2) C(2) C(3) H(3) -0.3 . . .
C(2) C(3) C(4) H(4) -179.8 . . .
H(3) C(3) C(4) C(5) -179.7 . . .
H(3) C(3) C(4) H(4) 0.4 . . .
H(4) C(4) C(5) N(1) -179.8 . . .
H(4) C(4) C(5) C(6) -1.0 . . .
C(5) C(6) C(7) H(5) 1.6 . . .
C(11) C(6) C(7) H(5) -178.9 . . .
C(6) C(7) C(8) H(6) -177.8 . . .
H(5) C(7) C(8) C(9) -177.4 . . .
H(5) C(7) C(8) H(6) 2.1 . . .
C(7) C(8) C(9) H(7) 179.1 . . .
H(6) C(8) C(9) C(10) 179.2 . . .
H(6) C(8) C(9) H(7) -0.3 . . .
H(7) C(9) C(10) C(11) 175.9 . . .
H(7) C(9) C(10) C(13) -2.3 . . .
S(1) C(12) C(17) H(11) -4.1 . . .
C(13) C(12) C(17) H(11) 178.5 . . .
C(10) C(13) C(14) H(8) -7.0 . . .
C(12) C(13) C(14) H(8) 175.3 . . .
C(13) C(14) C(15) H(9) -179.7 . . .
H(8) C(14) C(15) C(16) -179.5 . . .
H(8) C(14) C(15) H(9) 0.3 . . .
C(14) C(15) C(16) H(10) -176.2 . . .
H(9) C(15) C(16) C(17) -176.5 . . .
H(9) C(15) C(16) H(10) 4.0 . . .
C(15) C(16) C(17) H(11) 177.1 . . .
H(10) C(16) C(17) C(12) 176.8 . . .
H(10) C(16) C(17) H(11) -3.4 . . .
